data_4127755
loop_
_publ_author_name
'Tan, Yun-Xuan'
'Zhang, Fang'
'Xie, Pei-Pei'
'Zhang, Shuo-Qing'
'Wang, Yi-Fan'
'Li, Qing-Hua'
'Tian, Ping'
'Hong, Xin'
'Lin, Guo-Qiang'

_publ_section_title
;
 Rhodium(III)-Catalyzed Asymmetric Borylative Cyclization of
 Cyclohexadienone-Containing 1,6-Dienes: An Experimental and DFT Study.
;
_journal_issue 32
_journal_name_full 'Journal of the American Chemical Society'
_journal_page_first 12770
_journal_page_last 12779
_journal_paper_doi 10.1021/jacs.9b05583
_journal_volume 141
_journal_year 2019
_chemical_absolute_configuration rmad
_chemical_formula_moiety 'C16 H27 B O4'
_chemical_formula_sum 'C16 H27 B O4'
_chemical_formula_weight 294.18
_space_group_crystal_system monoclinic
_space_group_IT_number 4
_space_group_name_Hall 'P 2yb'
_space_group_name_H-M_alt 'P 1 21 1'
_symmetry_space_group_name_Hall 'P 2yb'
_symmetry_space_group_name_H-M 'P 1 21 1'
_atom_sites_solution_hydrogens geom
_atom_sites_solution_primary dual
_audit_creation_date 2018-06-08
_audit_creation_method
;
Olex2 1.2
(compiled 2018.05.29 svn.r3508 for OlexSys, GUI svn.r5506)
;
_cell_angle_alpha 90
_cell_angle_beta 92.957(2)
_cell_angle_gamma 90
_cell_formula_units_Z 2
_cell_length_a 6.2022(2)
_cell_length_b 12.0562(5)
_cell_length_c 11.3655(4)
_cell_measurement_reflns_used 5924
_cell_measurement_temperature 296(2)
_cell_measurement_theta_max 54.59
_cell_measurement_theta_min 9.344
_cell_volume 848.72(5)
_computing_cell_refinement 'SAINT v8.37A (Bruker, 2015)'
_computing_data_reduction 'SAINT v8.37A (Bruker, 2015)'
_computing_molecular_graphics 'Olex2 (Dolomanov et al., 2009)'
_computing_publication_material 'Olex2 (Dolomanov et al., 2009)'
_computing_structure_refinement 'ShelXL (Sheldrick, 2015)'
_computing_structure_solution 'ShelXT (Sheldrick, 2015)'
_diffrn_ambient_temperature 296
_diffrn_measured_fraction_theta_full 0.972
_diffrn_measured_fraction_theta_max 0.973
_diffrn_measurement_device_type 'Bruker D8 Venture'
_diffrn_measurement_method '\f and \w scans'
_diffrn_radiation_type GaK\a
_diffrn_radiation_wavelength 1.34139
_diffrn_reflns_av_R_equivalents 0.0408
_diffrn_reflns_av_unetI/netI 0.0419
_diffrn_reflns_Laue_measured_fraction_full 0.972
_diffrn_reflns_Laue_measured_fraction_max 0.973
_diffrn_reflns_limit_h_max 7
_diffrn_reflns_limit_h_min -7
_diffrn_reflns_limit_k_max 14
_diffrn_reflns_limit_k_min -14
_diffrn_reflns_limit_l_max 13
_diffrn_reflns_limit_l_min -13
_diffrn_reflns_number 9311
_diffrn_reflns_point_group_measured_fraction_full 0.967
_diffrn_reflns_point_group_measured_fraction_max 0.966
_diffrn_reflns_theta_full 53.594
_diffrn_reflns_theta_max 54.965
_diffrn_reflns_theta_min 9.341
_diffrn_standards_number 0
_exptl_absorpt_coefficient_mu 0.411
_exptl_absorpt_correction_T_max 0.7508
_exptl_absorpt_correction_T_min 0.4972
_exptl_absorpt_correction_type multi-scan
_exptl_absorpt_process_details
'SADABS-2016/2 (Bruker,2016/2) was used for absorption correction. wR2(int) was 0.1598 before and 0.0622 after correction. The Ratio of minimum to maximum transmission is 0.6622. The \l/2 correction factor is Not present.'
_exptl_crystal_colour colourless
_exptl_crystal_density_diffrn 1.151
_exptl_crystal_description block
_exptl_crystal_F_000 320
_exptl_crystal_size_max 0.15
_exptl_crystal_size_mid 0.1
_exptl_crystal_size_min 0.05
_refine_diff_density_max 0.596
_refine_diff_density_min -0.249
_refine_diff_density_rms 0.055
_refine_ls_abs_structure_details
;
 Flack x determined using 1084 quotients [(I+)-(I-)]/[(I+)+(I-)]
 (Parsons, Flack and Wagner, Acta Cryst. B69 (2013) 249-259).
;
_refine_ls_abs_structure_Flack -0.05(14)
_refine_ls_extinction_coef 0.09(2)
_refine_ls_extinction_expression Fc^*^=kFc[1+0.001xFc^2^\l^3^/sin(2\q)]^-1/4^
_refine_ls_extinction_method 'SHELXL-2016/6 (Sheldrick 2016)'
_refine_ls_goodness_of_fit_ref 1.030
_refine_ls_hydrogen_treatment constr
_refine_ls_matrix_type full
_refine_ls_number_parameters 197
_refine_ls_number_reflns 3123
_refine_ls_number_restraints 1
_refine_ls_restrained_S_all 1.029
_refine_ls_R_factor_all 0.0893
_refine_ls_R_factor_gt 0.0811
_refine_ls_shift/su_max 0.000
_refine_ls_shift/su_mean 0.000
_refine_ls_structure_factor_coef Fsqd
_refine_ls_weighting_details 'w=1/[\s^2^(Fo^2^)+(0.1100P)^2^+0.5000P] where P=(Fo^2^+2Fc^2^)/3'
_refine_ls_weighting_scheme calc
_refine_ls_wR_factor_gt 0.2034
_refine_ls_wR_factor_ref 0.2113
_reflns_Friedel_coverage 0.889
_reflns_Friedel_fraction_full 0.961
_reflns_Friedel_fraction_max 0.958
_reflns_number_gt 2725
_reflns_number_total 3123
_reflns_threshold_expression 'I > 2\s(I)'
_cod_data_source_file ja9b05583_si_006.cif
_cod_data_source_block mjr18062_0m
_cod_database_code 4127755
_shelx_shelxl_version_number 2016/6
_shelx_space_group_comment
;
The symmetry employed for this shelxl refinement is uniquely defined
by the following loop, which should always be used as a source of
symmetry information in preference to the above space-group names.
They are only intended as comments.
;
_shelx_estimated_absorpt_t_max 0.980
_shelx_estimated_absorpt_t_min 0.941
_olex2_refinement_description
;
1. Fixed Uiso
 At 1.2 times of:
  All C(H) groups, All C(H,H) groups
 At 1.5 times of:
  All C(H,H,H) groups, All O(H) groups
2.a Ternary CH refined with riding coordinates:
 C2(H2A), C3(H3), C7(H7)
2.b Secondary CH2 refined with riding coordinates:
 C4(H4A,H4B), C8(H8A,H8B), C9(H9A,H9B)
2.c Aromatic/amide H refined with riding coordinates:
 C5(H5), C6(H6)
2.d Idealised Me refined as rotating group:
 C11(H11A,H11B,H11C), C12(H12A,H12B,H12C), C14(H14A,H14B,H14C), C15(H15A,H15B,
 H15C), C16(H16A,H16B,H16C)
2.e Idealised tetrahedral OH refined as rotating group:
 O2(H2)
;
_olex2_submission_special_instructions 'No special instructions were received'

loop_
_space_group_symop_operation_xyz
'x, y, z'
'-x, y+1/2, -z'

loop_
_atom_site_label
_atom_site_type_symbol
_atom_site_fract_x
_atom_site_fract_y
_atom_site_fract_z
_atom_site_U_iso_or_equiv
_atom_site_adp_type
_atom_site_occupancy
_atom_site_site_symmetry_order
_atom_site_calc_flag
_atom_site_refinement_flags_posn
O1 O 0.3085(7) 0.4229(3) 0.5240(3) 0.0675(12) Uani 1 1 d .
O2 O -0.0363(8) 0.7839(4) 0.6153(4) 0.0844(15) Uani 1 1 d .
H2 H -0.126412 0.815103 0.571644 0.127 Uiso 1 1 calc GR
O3 O 0.6838(11) 0.3655(5) 0.8608(6) 0.112(2) Uani 1 1 d .
O4 O 0.9060(9) 0.4971(4) 0.9319(5) 0.0938(18) Uani 1 1 d .
C1 C 0.3382(8) 0.5291(4) 0.4678(4) 0.0483(11) Uani 1 1 d .
C2 C 0.4426(7) 0.6040(4) 0.5640(4) 0.0438(11) Uani 1 1 d .
H2A H 0.545568 0.654198 0.528801 0.053 Uiso 1 1 calc R
C3 C 0.5664(8) 0.5191(4) 0.6429(4) 0.0450(11) Uani 1 1 d .
H3 H 0.695855 0.496832 0.602969 0.054 Uiso 1 1 calc R
C4 C 0.4122(9) 0.4227(4) 0.6386(4) 0.0547(12) Uani 1 1 d .
H4A H 0.489667 0.353681 0.652695 0.066 Uiso 1 1 calc R
H4B H 0.306720 0.430961 0.698144 0.066 Uiso 1 1 calc R
C5 C 0.1181(8) 0.5696(5) 0.4212(4) 0.0562(13) Uani 1 1 d .
H5 H 0.040915 0.525189 0.367010 0.067 Uiso 1 1 calc R
C6 C 0.0316(8) 0.6618(5) 0.4522(5) 0.0600(14) Uani 1 1 d .
H6 H -0.098563 0.683006 0.414506 0.072 Uiso 1 1 calc R
C7 C 0.1303(9) 0.7364(4) 0.5458(5) 0.0549(13) Uani 1 1 d .
H7 H 0.211093 0.795935 0.509135 0.066 Uiso 1 1 calc R
C8 C 0.2790(9) 0.6715(4) 0.6286(4) 0.0507(12) Uani 1 1 d .
H8A H 0.193952 0.621921 0.674883 0.061 Uiso 1 1 calc R
H8B H 0.354899 0.722284 0.682337 0.061 Uiso 1 1 calc R
C9 C 0.6377(9) 0.5591(4) 0.7676(4) 0.0539(12) Uani 1 1 d .
H9A H 0.511697 0.587419 0.804802 0.065 Uiso 1 1 calc R
H9B H 0.736927 0.620555 0.760093 0.065 Uiso 1 1 calc R
C10 C 0.9275(10) 0.4010(6) 1.0132(5) 0.0718(16) Uani 1 1 d .
C11 C 0.7933(17) 0.4307(9) 1.1185(6) 0.108(3) Uani 1 1 d .
H11A H 0.873757 0.480668 1.169746 0.162 Uiso 1 1 calc GR
H11B H 0.761087 0.364352 1.160967 0.162 Uiso 1 1 calc GR
H11C H 0.661092 0.465488 1.090726 0.162 Uiso 1 1 calc GR
C12 C 1.1605(13) 0.3997(9) 1.0536(9) 0.114(3) Uani 1 1 d .
H12A H 1.247485 0.389568 0.986971 0.170 Uiso 1 1 calc GR
H12B H 1.186259 0.339938 1.108293 0.170 Uiso 1 1 calc GR
H12C H 1.197383 0.468830 1.091440 0.170 Uiso 1 1 calc GR
C13 C 0.8390(12) 0.3081(5) 0.9387(6) 0.080(2) Uani 1 1 d .
C14 C 0.7114(15) 0.2224(7) 1.0076(9) 0.098(2) Uani 1 1 d .
H14A H 0.582996 0.256432 1.034678 0.147 Uiso 1 1 calc GR
H14B H 0.799102 0.196447 1.074018 0.147 Uiso 1 1 calc GR
H14C H 0.672385 0.161041 0.957111 0.147 Uiso 1 1 calc GR
C15 C 1.023(2) 0.2524(8) 0.8681(8) 0.130(4) Uani 1 1 d .
H15A H 0.964797 0.190583 0.823847 0.195 Uiso 1 1 calc GR
H15B H 1.136376 0.227073 0.922398 0.195 Uiso 1 1 calc GR
H15C H 1.080393 0.305723 0.815305 0.195 Uiso 1 1 calc GR
C16 C 0.4831(11) 0.5100(6) 0.3657(5) 0.0724(17) Uani 1 1 d .
H16A H 0.623332 0.486654 0.395713 0.109 Uiso 1 1 calc GR
H16B H 0.496051 0.577628 0.322123 0.109 Uiso 1 1 calc GR
H16C H 0.421173 0.453514 0.314844 0.109 Uiso 1 1 calc GR
B1 B 0.7482(9) 0.4713(5) 0.8514(5) 0.0484(12) Uani 1 1 d .

loop_
_atom_site_aniso_label
_atom_site_aniso_U_11
_atom_site_aniso_U_22
_atom_site_aniso_U_33
_atom_site_aniso_U_23
_atom_site_aniso_U_13
_atom_site_aniso_U_12
O1 0.088(3) 0.054(2) 0.057(2) 0.0006(17) -0.0282(19) -0.019(2)
O2 0.101(3) 0.088(3) 0.062(2) 0.000(2) -0.010(2) 0.049(3)
O3 0.131(5) 0.082(3) 0.116(4) 0.032(3) -0.071(4) -0.022(3)
O4 0.108(4) 0.084(3) 0.085(3) 0.021(3) -0.042(3) -0.017(3)
C1 0.054(3) 0.053(3) 0.037(2) 0.0031(19) -0.0092(18) -0.005(2)
C2 0.048(2) 0.047(2) 0.035(2) 0.0080(18) -0.0079(17) -0.004(2)
C3 0.051(2) 0.048(2) 0.035(2) 0.0011(18) -0.0092(18) 0.003(2)
C4 0.068(3) 0.048(3) 0.047(2) 0.005(2) -0.014(2) -0.006(2)
C5 0.053(3) 0.070(3) 0.044(2) -0.004(2) -0.014(2) -0.004(2)
C6 0.048(3) 0.084(4) 0.047(3) 0.010(3) -0.011(2) 0.001(3)
C7 0.063(3) 0.050(3) 0.050(3) 0.003(2) -0.012(2) 0.008(2)
C8 0.064(3) 0.048(3) 0.039(2) -0.0012(19) -0.007(2) 0.008(2)
C9 0.068(3) 0.050(3) 0.042(2) -0.002(2) -0.016(2) 0.004(2)
C10 0.072(4) 0.083(4) 0.059(3) 0.017(3) -0.007(3) 0.006(3)
C11 0.146(8) 0.126(7) 0.052(4) -0.003(4) 0.006(4) 0.023(6)
C12 0.084(5) 0.120(7) 0.132(7) 0.037(6) -0.038(5) -0.021(5)
C13 0.096(5) 0.064(4) 0.077(4) 0.021(3) -0.031(4) -0.003(3)
C14 0.095(5) 0.077(5) 0.121(7) 0.026(5) -0.001(5) -0.006(4)
C15 0.224(12) 0.087(6) 0.084(5) -0.007(5) 0.050(7) 0.019(7)
C16 0.069(3) 0.097(5) 0.051(3) -0.014(3) 0.001(3) 0.010(3)
B1 0.056(3) 0.050(3) 0.038(2) 0.000(2) -0.011(2) 0.002(2)

loop_
_atom_type_symbol
_atom_type_description
_atom_type_scat_dispersion_real
_atom_type_scat_dispersion_imag
_atom_type_scat_source
C C 0.0148 0.0070 'International Tables Vol C Tables 4.2.6.8 and 6.1.1.4'
H H 0.0000 0.0000 'International Tables Vol C Tables 4.2.6.8 and 6.1.1.4'
B B 0.0073 0.0030 'International Tables Vol C Tables 4.2.6.8 and 6.1.1.4'
O O 0.0412 0.0250 'International Tables Vol C Tables 4.2.6.8 and 6.1.1.4'

loop_
_geom_angle_atom_site_label_1
_geom_angle_atom_site_label_2
_geom_angle_atom_site_label_3
_geom_angle
C4 O1 C1 110.1(4)
C7 O2 H2 109.5
B1 O3 C13 108.1(5)
B1 O4 C10 106.4(5)
O1 C1 C2 105.4(3)
O1 C1 C5 107.8(4)
O1 C1 C16 107.2(5)
C5 C1 C2 113.4(4)
C5 C1 C16 109.8(4)
C16 C1 C2 112.9(4)
C1 C2 H2A 109.4
C1 C2 C3 101.7(4)
C3 C2 H2A 109.4
C8 C2 C1 113.0(4)
C8 C2 H2A 109.4
C8 C2 C3 113.6(4)
C2 C3 H3 108.0
C2 C3 C9 116.0(4)
C4 C3 C2 101.4(4)
C4 C3 H3 108.0
C4 C3 C9 115.0(4)
C9 C3 H3 108.0
O1 C4 C3 106.5(4)
O1 C4 H4A 110.4
O1 C4 H4B 110.4
C3 C4 H4A 110.4
C3 C4 H4B 110.4
H4A C4 H4B 108.6
C1 C5 H5 118.0
C6 C5 C1 124.1(5)
C6 C5 H5 118.0
C5 C6 H6 118.3
C5 C6 C7 123.3(5)
C7 C6 H6 118.3
O2 C7 C6 110.3(5)
O2 C7 H7 109.7
O2 C7 C8 107.2(4)
C6 C7 H7 109.7
C6 C7 C8 110.3(4)
C8 C7 H7 109.7
C2 C8 H8A 109.1
C2 C8 H8B 109.1
C7 C8 C2 112.3(4)
C7 C8 H8A 109.1
C7 C8 H8B 109.1
H8A C8 H8B 107.9
C3 C9 H9A 108.2
C3 C9 H9B 108.2
C3 C9 B1 116.5(4)
H9A C9 H9B 107.3
B1 C9 H9A 108.2
B1 C9 H9B 108.2
O4 C10 C11 105.6(6)
O4 C10 C12 104.7(6)
O4 C10 C13 102.4(4)
C12 C10 C11 108.5(7)
C13 C10 C11 114.8(7)
C13 C10 C12 119.2(7)
C10 C11 H11A 109.5
C10 C11 H11B 109.5
C10 C11 H11C 109.5
H11A C11 H11B 109.5
H11A C11 H11C 109.5
H11B C11 H11C 109.5
C10 C12 H12A 109.5
C10 C12 H12B 109.5
C10 C12 H12C 109.5
H12A C12 H12B 109.5
H12A C12 H12C 109.5
H12B C12 H12C 109.5
O3 C13 C10 101.6(5)
O3 C13 C14 106.8(6)
O3 C13 C15 111.6(7)
C10 C13 C14 113.5(7)
C10 C13 C15 110.7(7)
C14 C13 C15 112.2(7)
C13 C14 H14A 109.5
C13 C14 H14B 109.5
C13 C14 H14C 109.5
H14A C14 H14B 109.5
H14A C14 H14C 109.5
H14B C14 H14C 109.5
C13 C15 H15A 109.5
C13 C15 H15B 109.5
C13 C15 H15C 109.5
H15A C15 H15B 109.5
H15A C15 H15C 109.5
H15B C15 H15C 109.5
C1 C16 H16A 109.5
C1 C16 H16B 109.5
C1 C16 H16C 109.5
H16A C16 H16B 109.5
H16A C16 H16C 109.5
H16B C16 H16C 109.5
O3 B1 C9 124.8(5)
O4 B1 O3 112.1(5)
O4 B1 C9 122.8(5)

loop_
_geom_bond_atom_site_label_1
_geom_bond_atom_site_label_2
_geom_bond_distance
O1 C1 1.446(6)
O1 C4 1.423(6)
O2 H2 0.8200
O2 C7 1.451(7)
O3 C13 1.450(8)
O3 B1 1.342(8)
O4 C10 1.483(8)
O4 B1 1.342(7)
C1 C2 1.535(6)
C1 C5 1.519(7)
C1 C16 1.521(8)
C2 H2A 0.9800
C2 C3 1.540(6)
C2 C8 1.519(7)
C3 H3 0.9800
C3 C4 1.504(7)
C3 C9 1.540(6)
C4 H4A 0.9700
C4 H4B 0.9700
C5 H5 0.9300
C5 C6 1.291(9)
C6 H6 0.9300
C6 C7 1.500(8)
C7 H7 0.9800
C7 C8 1.503(6)
C8 H8A 0.9700
C8 H8B 0.9700
C9 H9A 0.9700
C9 H9B 0.9700
C9 B1 1.559(7)
C10 C11 1.535(10)
C10 C12 1.494(10)
C10 C13 1.491(10)
C11 H11A 0.9600
C11 H11B 0.9600
C11 H11C 0.9600
C12 H12A 0.9600
C12 H12B 0.9600
C12 H12C 0.9600
C13 C14 1.540(10)
C13 C15 1.579(13)
C14 H14A 0.9600
C14 H14B 0.9600
C14 H14C 0.9600
C15 H15A 0.9600
C15 H15B 0.9600
C15 H15C 0.9600
C16 H16A 0.9600
C16 H16B 0.9600
C16 H16C 0.9600

loop_
_geom_hbond_atom_site_label_D
_geom_hbond_atom_site_label_H
_geom_hbond_atom_site_label_A
_geom_hbond_distance_DH
_geom_hbond_distance_HA
_geom_hbond_distance_DA
_geom_hbond_angle_DHA
_geom_hbond_site_symmetry_A
O2 H2 O1 0.82 2.01 2.810(5) 166.8 2_556
